data_4100982
loop_
_publ_author_name
'Borst, Mark L. G.'
'Bulo, Rosa E.'
'Gibney, Daniele J.'
'Alem, Yonathan'
'de Kanter, Franciscus J. J.'
'Ehlers, Andreas W.'
'Schakel, Marius'
'Lutz, Martin'
'Spek, Anthony L.'
'Lammertsma, Koop'

_publ_section_title
;
3H-Benzophosphepine Complexes: Versatile
Phosphinidene Precursors
;
_journal_name_full 'Journal of the American Chemical Society'
_journal_year 2005
_chemical_formula_moiety 'C22 H16 O10 P2 W2'
_chemical_formula_sum 'C22 H16 O10 P2 W2'
_chemical_formula_weight 869.99
_space_group_IT_number 14
_symmetry_cell_setting monoclinic
_symmetry_space_group_name_Hall '-P 2ybc'
_symmetry_space_group_name_H-M 'P 1 21/c 1'
_cell_angle_alpha 90.00
_cell_angle_beta 92.038(2)
_cell_angle_gamma 90.00
_cell_formula_units_Z 4
_cell_length_a 6.7509(4)
_cell_length_b 14.9157(8)
_cell_length_c 26.1982(13)
_cell_measurement_temperature 150(2)
_cell_volume 2636.3(2)
_diffrn_ambient_temperature 150(2)
_exptl_crystal_density_diffrn 2.192
_cod_original_sg_symbol_H-M 'P 21/c'
_cod_database_code 4100982

loop_
_symmetry_equiv_pos_as_xyz
'x, y, z'
'-x, y+1/2, -z+1/2'
'-x, -y, -z'
'x, -y-1/2, z-1/2'

loop_
_atom_site_label
_atom_site_type_symbol
_atom_site_fract_x
_atom_site_fract_y
_atom_site_fract_z
_atom_site_U_iso_or_equiv
_atom_site_adp_type
_atom_site_occupancy
_atom_site_symmetry_multiplicity
_atom_site_calc_flag
_atom_site_refinement_flags
_atom_site_disorder_assembly
_atom_site_disorder_group
W1 W 0.089184(15) 0.242815(7) 0.226560(4) 0.01798(4) Uani 1 1 d . . .
W2 W 0.434152(15) 0.272019(7) 0.525163(4) 0.01656(3) Uani 1 1 d . . .
P1 P 0.21125(10) 0.32175(4) 0.30604(3) 0.01615(13) Uani 1 1 d . . .
P2 P 0.31543(10) 0.33276(4) 0.44034(2) 0.01530(13) Uani 1 1 d . . .
O11 O -0.0803(4) 0.08401(15) 0.29329(9) 0.0410(6) Uani 1 1 d . . .
O12 O 0.5007(3) 0.14067(15) 0.21508(9) 0.0398(6) Uani 1 1 d . . .
O13 O 0.2278(3) 0.40232(15) 0.15495(9) 0.0387(5) Uani 1 1 d . . .
O14 O -0.3085(3) 0.35250(16) 0.24056(8) 0.0363(5) Uani 1 1 d . . .
O15 O -0.0902(3) 0.13899(15) 0.13048(8) 0.0384(5) Uani 1 1 d . . .
O21 O 0.2837(4) 0.44724(15) 0.58128(10) 0.0434(6) Uani 1 1 d . . .
O22 O 0.8484(3) 0.36290(13) 0.50429(8) 0.0291(5) Uani 1 1 d . . .
O23 O 0.6044(3) 0.09404(15) 0.47493(9) 0.0415(6) Uani 1 1 d . . .
O24 O 0.0223(3) 0.17403(15) 0.54338(9) 0.0385(6) Uani 1 1 d . . .
O25 O 0.6121(3) 0.20422(15) 0.63091(8) 0.0363(5) Uani 1 1 d . . .
C11 C 0.4218(4) 0.26947(16) 0.34280(10) 0.0166(5) Uani 1 1 d . . .
H11 H 0.5331 0.2587 0.3194 0.020 Uiso 1 1 calc R . .
C12 C 0.3451(4) 0.18029(17) 0.36122(10) 0.0174(5) Uani 1 1 d . . .
C13 C 0.4257(4) 0.09824(18) 0.34738(11) 0.0252(6) Uani 1 1 d . . .
H13 H 0.5346 0.0964 0.3254 0.030 Uiso 1 1 calc R . .
C14 C 0.3466(5) 0.01931(19) 0.36577(12) 0.0326(7) Uani 1 1 d . . .
H14 H 0.4007 -0.0367 0.3561 0.039 Uiso 1 1 calc R . .
C15 C 0.2785(4) 0.43906(17) 0.29687(11) 0.0249(6) Uani 1 1 d . . .
H15A H 0.3152 0.4660 0.3300 0.037 Uiso 1 1 calc R . .
H15B H 0.1653 0.4715 0.2814 0.037 Uiso 1 1 calc R . .
H15C H 0.3911 0.4426 0.2743 0.037 Uiso 1 1 calc R . .
C16 C 0.4987(4) 0.32604(17) 0.38886(10) 0.0179(5) Uani 1 1 d . . .
H16A H 0.5292 0.3874 0.3770 0.021 Uiso 1 1 calc R . .
H16B H 0.6231 0.2992 0.4030 0.021 Uiso 1 1 calc R . .
C17 C -0.0159(4) 0.14128(19) 0.27046(11) 0.0255(6) Uani 1 1 d . . .
C18 C 0.3534(4) 0.17733(19) 0.21934(11) 0.0251(6) Uani 1 1 d . . .
C19 C 0.1831(4) 0.34512(19) 0.18119(11) 0.0250(6) Uani 1 1 d . . .
C110 C -0.1676(4) 0.3119(2) 0.23479(10) 0.0240(6) Uani 1 1 d . . .
C111 C -0.0238(4) 0.17762(19) 0.16474(11) 0.0250(6) Uani 1 1 d . . .
C21 C 0.1063(4) 0.27471(16) 0.40654(10) 0.0168(5) Uani 1 1 d . . .
H21 H -0.0051 0.2679 0.4304 0.020 Uiso 1 1 calc R . .
C22 C 0.1850(4) 0.18255(17) 0.39346(10) 0.0178(5) Uani 1 1 d . . .
C23 C 0.1071(4) 0.10322(18) 0.41230(11) 0.0240(6) Uani 1 1 d . . .
H23 H -0.0009 0.1047 0.4346 0.029 Uiso 1 1 calc R . .
C24 C 0.1892(5) 0.02170(19) 0.39812(12) 0.0311(7) Uani 1 1 d . . .
H24 H 0.1368 -0.0327 0.4108 0.037 Uiso 1 1 calc R . .
C25 C 0.2450(4) 0.45061(17) 0.44252(11) 0.0227(6) Uani 1 1 d . . .
H25A H 0.2124 0.4719 0.4078 0.034 Uiso 1 1 calc R . .
H25B H 0.3555 0.4858 0.4572 0.034 Uiso 1 1 calc R . .
H25C H 0.1291 0.4575 0.4637 0.034 Uiso 1 1 calc R . .
C26 C 0.0291(4) 0.32381(18) 0.35769(10) 0.0200(5) Uani 1 1 d . . .
H26A H -0.0011 0.3869 0.3663 0.024 Uiso 1 1 calc R . .
H26B H -0.0956 0.2951 0.3451 0.024 Uiso 1 1 calc R . .
C27 C 0.3348(4) 0.3843(2) 0.56049(11) 0.0266(6) Uani 1 1 d . . .
C28 C 0.6979(4) 0.33115(17) 0.51225(10) 0.0200(5) Uani 1 1 d . . .
C29 C 0.5386(4) 0.1571(2) 0.49165(11) 0.0260(6) Uani 1 1 d . . .
C210 C 0.1687(4) 0.20920(19) 0.53689(11) 0.0247(6) Uani 1 1 d . . .
C211 C 0.5463(4) 0.22830(18) 0.59281(11) 0.0235(6) Uani 1 1 d . . .

loop_
_atom_site_aniso_label
_atom_site_aniso_U_11
_atom_site_aniso_U_22
_atom_site_aniso_U_33
_atom_site_aniso_U_23
_atom_site_aniso_U_13
_atom_site_aniso_U_12
W1 0.01762(6) 0.02136(6) 0.01494(6) -0.00173(4) 0.00036(4) 0.00055(4)
W2 0.01697(6) 0.01768(6) 0.01501(6) 0.00108(4) 0.00013(4) -0.00241(4)
P1 0.0170(3) 0.0160(3) 0.0155(3) 0.0008(2) 0.0010(2) 0.0009(2)
P2 0.0168(3) 0.0142(3) 0.0150(3) -0.0005(2) 0.0011(2) -0.0010(2)
O11 0.0495(15) 0.0374(13) 0.0356(14) 0.0049(10) -0.0032(11) -0.0223(11)
O12 0.0325(13) 0.0384(13) 0.0490(15) 0.0025(11) 0.0091(11) 0.0129(10)
O13 0.0436(14) 0.0344(13) 0.0390(14) 0.0120(10) 0.0145(11) 0.0047(10)
O14 0.0285(12) 0.0503(14) 0.0304(12) -0.0003(10) 0.0056(9) 0.0134(11)
O15 0.0432(14) 0.0414(13) 0.0299(12) -0.0145(10) -0.0077(10) 0.0059(11)
O21 0.0468(15) 0.0340(13) 0.0506(16) -0.0147(11) 0.0203(12) -0.0049(11)
O22 0.0227(11) 0.0255(11) 0.0399(13) -0.0050(9) 0.0106(9) -0.0041(9)
O23 0.0437(14) 0.0301(13) 0.0503(16) -0.0101(10) -0.0033(11) 0.0102(11)
O24 0.0289(12) 0.0378(13) 0.0487(15) 0.0138(11) 0.0012(10) -0.0124(10)
O25 0.0452(14) 0.0342(12) 0.0286(12) 0.0097(9) -0.0128(10) -0.0124(11)
C11 0.0154(13) 0.0184(13) 0.0161(13) 0.0002(9) 0.0030(10) 0.0008(10)
C12 0.0172(13) 0.0178(13) 0.0170(13) 0.0008(9) -0.0029(10) 0.0002(10)
C13 0.0255(15) 0.0232(14) 0.0271(15) -0.0011(11) 0.0030(12) 0.0038(11)
C14 0.044(2) 0.0162(14) 0.0371(18) -0.0010(12) -0.0009(14) 0.0048(13)
C15 0.0346(17) 0.0167(13) 0.0235(14) 0.0029(11) 0.0028(12) 0.0013(11)
C16 0.0152(13) 0.0205(13) 0.0180(13) 0.0003(10) 0.0007(10) -0.0028(10)
C17 0.0261(15) 0.0281(15) 0.0219(15) -0.0063(11) -0.0036(11) -0.0051(12)
C18 0.0285(16) 0.0232(14) 0.0236(15) 0.0001(11) 0.0027(12) 0.0008(12)
C19 0.0240(15) 0.0285(15) 0.0228(15) -0.0021(12) 0.0035(11) 0.0066(12)
C110 0.0235(15) 0.0331(16) 0.0155(13) -0.0007(11) 0.0018(11) -0.0004(12)
C111 0.0253(15) 0.0281(15) 0.0216(15) -0.0031(11) 0.0008(11) 0.0042(12)
C21 0.0153(13) 0.0194(13) 0.0159(13) -0.0010(9) 0.0029(10) -0.0018(10)
C22 0.0194(13) 0.0178(13) 0.0162(13) -0.0019(9) -0.0003(10) -0.0011(10)
C23 0.0272(15) 0.0234(14) 0.0216(14) 0.0006(11) 0.0021(11) -0.0088(11)
C24 0.0439(19) 0.0169(14) 0.0325(17) 0.0034(12) -0.0009(14) -0.0077(13)
C25 0.0267(15) 0.0167(13) 0.0247(15) -0.0015(10) 0.0024(11) -0.0009(11)
C26 0.0158(13) 0.0246(14) 0.0195(13) -0.0011(10) 0.0002(10) 0.0022(10)
C27 0.0249(15) 0.0295(16) 0.0259(15) -0.0016(12) 0.0083(12) -0.0049(12)
C28 0.0238(15) 0.0185(13) 0.0178(13) -0.0032(10) 0.0025(11) 0.0011(11)
C29 0.0249(15) 0.0262(16) 0.0268(15) 0.0004(12) -0.0023(12) -0.0019(12)
C210 0.0261(15) 0.0259(14) 0.0220(14) 0.0074(11) -0.0013(11) -0.0016(12)
C211 0.0254(15) 0.0235(14) 0.0214(14) 0.0025(11) -0.0027(11) -0.0083(11)

loop_
_geom_bond_atom_site_label_1
_geom_bond_atom_site_label_2
_geom_bond_distance
_geom_bond_site_symmetry_2
_geom_bond_publ_flag
W1 C111 2.015(3) . ?
W1 C110 2.034(3) . ?
W1 C17 2.044(3) . ?
W1 C18 2.048(3) . ?
W1 C19 2.049(3) . ?
W1 P1 2.5058(7) . ?
W2 C211 2.011(3) . ?
W2 C28 2.026(3) . ?
W2 C27 2.038(3) . ?
W2 C210 2.055(3) . ?
W2 C29 2.062(3) . ?
W2 P2 2.5048(7) . ?
P1 C15 1.826(3) . ?
P1 C11 1.860(3) . ?
P1 C26 1.861(3) . ?
P2 C25 1.822(3) . ?
P2 C21 1.854(3) . ?
P2 C16 1.865(3) . ?
O11 C17 1.138(4) . ?
O12 C18 1.144(3) . ?
O13 C19 1.143(3) . ?
O14 C110 1.143(3) . ?
O15 C111 1.145(3) . ?
O21 C27 1.145(4) . ?
O22 C28 1.147(3) . ?
O23 C29 1.134(4) . ?
O24 C210 1.137(3) . ?
O25 C211 1.136(3) . ?
C11 C12 1.513(3) . ?
C11 C16 1.547(3) . ?
C11 H11 1.0000 . ?
C12 C13 1.393(4) . ?
C12 C22 1.395(4) . ?
C13 C14 1.386(4) . ?
C13 H13 0.9500 . ?
C14 C24 1.383(5) . ?
C14 H14 0.9500 . ?
C15 H15A 0.9800 . ?
C15 H15B 0.9800 . ?
C15 H15C 0.9800 . ?
C16 H16A 0.9900 . ?
C16 H16B 0.9900 . ?
C21 C22 1.517(3) . ?
C21 C26 1.549(4) . ?
C21 H21 1.0000 . ?
C22 C23 1.393(4) . ?
C23 C24 1.392(4) . ?
C23 H23 0.9500 . ?
C24 H24 0.9500 . ?
C25 H25A 0.9800 . ?
C25 H25B 0.9800 . ?
C25 H25C 0.9800 . ?
C26 H26A 0.9900 . ?
C26 H26B 0.9900 . ?
